data_2013288
loop_
_publ_author_name
'Wen-Rui Yao'
'Ze-Hua Liu'
'Qian-Feng Zhang'

_publ_section_title Dibromo(<i>N</i>,<i>N</i>'-di-2-pyridylamine-\k^2^<i>N</i>,<i>N</i>')palladium(II)
_journal_issue 4
_journal_name_full 'Acta Crystallographica Section C'
_journal_page_first m139
_journal_page_last m140
_journal_paper_doi 10.1107/S0108270103004578
_journal_volume 59
_journal_year 2003
_chemical_formula_iupac '[Pd Br2 (C10 H9 N3)]'
_chemical_formula_moiety 'C10 H9 Br2 N3 Pd'
_chemical_formula_sum 'C10 H9 Br2 N3 Pd'
_chemical_formula_weight 437.42
_chemical_name_systematic
;
 Dibromo-[N,N-di(pyrid-2-yl)amine]-palladium(II)
;
_space_group_IT_number 14
_symmetry_cell_setting monoclinic
_symmetry_space_group_name_Hall '-P 2yn'
_symmetry_space_group_name_H-M 'P 1 21/n 1'
_atom_sites_solution_hydrogens geom
_atom_sites_solution_primary direct
_atom_sites_solution_secondary difmap
_audit_creation_method SHELXL97
_cell_angle_alpha 90
_cell_angle_beta 95.880(2)
_cell_angle_gamma 90
_cell_formula_units_Z 4
_cell_length_a 10.3274(8)
_cell_length_b 9.6764(7)
_cell_length_c 12.3385(10)
_cell_measurement_reflns_used 3136
_cell_measurement_temperature 294(2)
_cell_measurement_theta_max 28.25
_cell_measurement_theta_min 2.45
_cell_volume 1226.52(16)
_computing_cell_refinement SMART
_computing_data_collection 'SMART (Bruker, 1998)'
_computing_data_reduction 'SAINT (Bruker, 1998)'
_computing_molecular_graphics 'SHELXTL (Bruker, 1997) and PLATON (Spek, 2003)'
_computing_publication_material SHELXTL
_computing_structure_refinement 'SHELXL97 (Sheldrick, 1997)'
_computing_structure_solution 'SHELXS97 (Sheldrick, 1997)'
_diffrn_ambient_temperature 294(2)
_diffrn_measured_fraction_theta_full 1.00
_diffrn_measured_fraction_theta_max 1.00
_diffrn_measurement_device_type 'CCD area detector'
_diffrn_measurement_method '\f and \w scans'
_diffrn_radiation_monochromator graphite
_diffrn_radiation_source 'fine-focus sealed tube'
_diffrn_radiation_type MoK\a
_diffrn_radiation_wavelength 0.71073
_diffrn_reflns_av_R_equivalents 0.0298
_diffrn_reflns_av_sigmaI/netI 0.0353
_diffrn_reflns_limit_h_max 8
_diffrn_reflns_limit_h_min -13
_diffrn_reflns_limit_k_max 12
_diffrn_reflns_limit_k_min -12
_diffrn_reflns_limit_l_max 16
_diffrn_reflns_limit_l_min -16
_diffrn_reflns_number 9229
_diffrn_reflns_theta_full 28.3
_diffrn_reflns_theta_max 28.31
_diffrn_reflns_theta_min 2.45
_diffrn_standards_decay_% negligible
_exptl_absorpt_coefficient_mu 8.003
_exptl_absorpt_correction_T_max 1.0000
_exptl_absorpt_correction_T_min 0.8404
_exptl_absorpt_correction_type multi-scan
_exptl_absorpt_process_details '(SADABS, Bruker, 1997)'
_exptl_crystal_colour orange
_exptl_crystal_density_diffrn 2.369
_exptl_crystal_density_method 'not measured'
_exptl_crystal_description block
_exptl_crystal_F_000 824
_exptl_crystal_size_max 0.32
_exptl_crystal_size_mid 0.30
_exptl_crystal_size_min 0.26
_refine_diff_density_max 1.21
_refine_diff_density_min -0.83
_refine_ls_extinction_method none
_refine_ls_goodness_of_fit_ref 1.033
_refine_ls_hydrogen_treatment constr
_refine_ls_matrix_type full
_refine_ls_number_parameters 145
_refine_ls_number_reflns 3047
_refine_ls_number_restraints 0
_refine_ls_restrained_S_all 1.033
_refine_ls_R_factor_all 0.0409
_refine_ls_R_factor_gt 0.0324
_refine_ls_shift/su_max 0.001
_refine_ls_shift/su_mean 0.000
_refine_ls_structure_factor_coef Fsqd
_refine_ls_weighting_details 'calc w = 1/[\s^2^(Fo^2^)+(0.0496P)^2^+1.2599P] where P = (Fo^2^+2Fc^2^)/3'
_refine_ls_weighting_scheme calc
_refine_ls_wR_factor_gt 0.0884
_refine_ls_wR_factor_ref 0.0933
_reflns_number_gt 2561
_reflns_number_total 3047
_reflns_threshold_expression I>2\s(I)
_cod_data_source_file gg1159.cif
_cod_data_source_block I
_cod_depositor_comments
;
The following automatic conversions were performed:
'_symmetry_cell_setting' value 'Monoclinic' changed to 'monoclinic'
according to '/home/saulius/struct/CIF-dictionaries/cif_core.dic'
dictionary named 'cif_core.dic' version 2.4.1 from 2010-06-29.

Automatic conversion script
Id: cif_fix_enum 1527 2010-12-29 10:47:43Z saulius 

The following automatic conversions were performed:

'_symmetry_cell_setting' value 'Monoclinic' changed to 'monoclinic'
according to /home/saulius/struct/CIF-dictionaries/cif_core.dic
dictionary named 'cif_core.dic' version 2.4.1 from 2010-06-29.

Automatic conversion script
Id: cif_fix_values 1715 2011-07-08 13:25:40Z adriana 
;
_cod_original_sg_symbol_Hall -P2yn
_cod_original_sg_symbol_H-M 'P 21/n'
_cod_database_code 2013288

loop_
_symmetry_equiv_pos_as_xyz
'x, y, z'
'-x+1/2, y+1/2, -z+1/2'
'-x, -y, -z'
'x-1/2, -y-1/2, z-1/2'

loop_
_atom_site_label
_atom_site_fract_x
_atom_site_fract_y
_atom_site_fract_z
_atom_site_U_iso_or_equiv
_atom_site_adp_type
_atom_site_calc_flag
_atom_site_refinement_flags
_atom_site_occupancy
_atom_site_disorder_assembly
_atom_site_disorder_group
_atom_site_type_symbol
Pd1 0.41999(3) 0.25568(3) 0.74512(2) 0.03152(10) Uani d . 1 . . Pd
Br1 0.44054(5) 0.29502(6) 0.55421(4) 0.05536(16) Uani d . 1 . . Br
Br2 0.28505(5) 0.05654(5) 0.69534(4) 0.05413(15) Uani d . 1 . . Br
N1 0.5465(3) 0.4133(3) 0.7881(3) 0.0325(7) Uani d . 1 . . N
N2 0.4150(3) 0.2174(3) 0.9069(3) 0.0332(7) Uani d . 1 . . N
N3 0.6348(3) 0.2825(4) 0.9389(3) 0.0387(8) Uani d . 1 . . N
H3 0.7084 0.2464 0.9626 0.046 Uiso calc R 1 . . H
C1 0.5495(4) 0.5274(4) 0.7263(3) 0.0383(9) Uani d . 1 . . C
H1 0.4821 0.5426 0.6717 0.046 Uiso calc R 1 . . H
C2 0.6484(5) 0.6225(5) 0.7408(4) 0.0456(10) Uani d . 1 . . C
H2 0.6477 0.7013 0.6976 0.055 Uiso calc R 1 . . H
C3 0.7487(5) 0.5983(5) 0.8208(4) 0.0477(11) Uani d . 1 . . C
H3A 0.8192 0.6585 0.8297 0.057 Uiso calc R 1 . . H
C4 0.7446(4) 0.4853(5) 0.8877(3) 0.0421(9) Uani d . 1 . . C
H4 0.8106 0.4694 0.9434 0.050 Uiso calc R 1 . . H
C5 0.6392(3) 0.3947(4) 0.8704(3) 0.0321(7) Uani d . 1 . . C
C6 0.5247(4) 0.2213(4) 0.9738(3) 0.0336(8) Uani d . 1 . . C
C7 0.5339(5) 0.1616(4) 1.0772(3) 0.0403(9) Uani d . 1 . . C
H7 0.6124 0.1616 1.1216 0.048 Uiso calc R 1 . . H
C8 0.4249(5) 0.1029(5) 1.1119(3) 0.0451(10) Uani d . 1 . . C
H8 0.4292 0.0598 1.1795 0.054 Uiso calc R 1 . . H
C9 0.3097(5) 0.1078(5) 1.0470(4) 0.0465(10) Uani d . 1 . . C
H9 0.2343 0.0721 1.0716 0.056 Uiso calc R 1 . . H
C10 0.3059(4) 0.1655(5) 0.9452(4) 0.0434(10) Uani d . 1 . . C
H10 0.2271 0.1693 0.9014 0.052 Uiso calc R 1 . . H

loop_
_atom_site_aniso_label
_atom_site_aniso_U_11
_atom_site_aniso_U_22
_atom_site_aniso_U_33
_atom_site_aniso_U_12
_atom_site_aniso_U_13
_atom_site_aniso_U_23
Pd1 0.02235(16) 0.04018(18) 0.03017(16) -0.00304(11) -0.00630(11) 0.00477(11)
Br1 0.0473(3) 0.0789(4) 0.0370(2) -0.0159(2) -0.00988(19) 0.0078(2)
Br2 0.0544(3) 0.0596(3) 0.0451(3) -0.0220(2) -0.0109(2) 0.0040(2)
N1 0.0262(15) 0.0342(16) 0.0362(16) -0.0005(12) -0.0018(13) 0.0031(13)
N2 0.0278(16) 0.0361(16) 0.0350(17) -0.0024(12) -0.0003(13) 0.0023(13)
N3 0.0247(16) 0.0496(19) 0.0394(18) -0.0011(14) -0.0084(14) 0.0087(15)
C1 0.036(2) 0.042(2) 0.037(2) 0.0019(17) 0.0015(16) 0.0025(16)
C2 0.056(3) 0.039(2) 0.044(2) -0.0072(19) 0.012(2) 0.0021(18)
C3 0.043(2) 0.053(3) 0.047(2) -0.016(2) 0.007(2) -0.009(2)
C4 0.035(2) 0.051(2) 0.040(2) -0.0110(18) -0.0027(17) -0.0039(18)
C5 0.0245(17) 0.0406(19) 0.0303(17) -0.0006(15) -0.0009(14) -0.0034(15)
C6 0.032(2) 0.0351(19) 0.0327(19) 0.0020(15) -0.0004(15) 0.0019(14)
C7 0.051(3) 0.041(2) 0.0282(18) 0.0022(18) -0.0026(17) 0.0006(16)
C8 0.060(3) 0.046(2) 0.0299(19) 0.000(2) 0.0084(19) 0.0025(17)
C9 0.047(3) 0.047(2) 0.049(2) -0.009(2) 0.019(2) 0.0002(19)
C10 0.033(2) 0.052(2) 0.046(2) -0.0020(18) 0.0075(18) -0.0011(19)

loop_
_atom_type_symbol
_atom_type_description
_atom_type_scat_dispersion_real
_atom_type_scat_dispersion_imag
_atom_type_scat_source
C C 0.0033 0.0016 'International Tables Vol C Tables 4.2.6.8 and 6.1.1.4'
H H 0.0000 0.0000 'International Tables Vol C Tables 4.2.6.8 and 6.1.1.4'
N N 0.0061 0.0033 'International Tables Vol C Tables 4.2.6.8 and 6.1.1.4'
Br Br -0.2901 2.4595 'International Tables Vol C Tables 4.2.6.8 and 6.1.1.4'
Pd Pd -0.9988 1.0072 'International Tables Vol C Tables 4.2.6.8 and 6.1.1.4'

loop_
_geom_angle_atom_site_label_1
_geom_angle_atom_site_label_2
_geom_angle_atom_site_label_3
_geom_angle
_geom_angle_publ_flag
Br1 Pd1 Br2 89.07(2) yes
N1 Pd1 N2 87.79(13) yes
N1 Pd1 Br1 91.01(9) yes
N2 Pd1 Br1 176.17(9) yes
N1 Pd1 Br2 175.38(9) yes
N2 Pd1 Br2 91.83(9) yes
C1 N1 Pd1 121.2(3) yes
C5 N1 Pd1 119.2(3) yes
C1 N1 C5 119.0(3) yes
C6 N2 Pd1 119.8(3) yes
C10 N2 Pd1 120.8(3) yes
C6 N2 C10 118.4(4) yes
C5 N3 C6 127.2(3) yes
N1 C1 C2 122.5(4) ?
C1 C2 C3 118.3(4) ?
C2 C3 C4 120.0(4) ?
C3 C4 C5 118.7(4) ?
N1 C5 N3 120.4(3) ?
N1 C5 C4 121.3(4) ?
N3 C5 C4 118.4(4) ?
N2 C6 N3 119.4(3) ?
N2 C6 C7 122.0(4) ?
N3 C6 C7 118.6(4) ?
C6 C7 C8 118.4(4) ?
C7 C8 C9 119.9(4) ?
C8 C9 C10 119.5(4) ?
N2 C10 C9 121.4(4) ?

loop_
_geom_bond_atom_site_label_1
_geom_bond_atom_site_label_2
_geom_bond_site_symmetry_2
_geom_bond_distance
_geom_bond_publ_flag
Pd1 Br1 . 2.4168(6) yes
Pd1 Br2 . 2.4201(5) yes
Pd1 N1 . 2.042(3) yes
Pd1 N2 . 2.036(3) yes
N1 C1 . 1.345(5) yes
N1 C5 . 1.335(5) yes
N2 C6 . 1.332(5) yes
N2 C10 . 1.362(5) yes
N3 C5 . 1.380(5) yes
N3 C6 . 1.389(5) yes
C1 C2 . 1.373(6) ?
C2 C3 . 1.376(7) ?
C3 C4 . 1.373(7) ?
C4 C5 . 1.396(5) ?
C6 C7 . 1.395(5) ?
C7 C8 . 1.368(6) ?
C8 C9 . 1.365(7) ?
C9 C10 . 1.371(6) ?

loop_
_geom_torsion_atom_site_label_1
_geom_torsion_atom_site_label_2
_geom_torsion_atom_site_label_3
_geom_torsion_atom_site_label_4
_geom_torsion
_geom_torsion_publ_flag
N2 Pd1 N1 C5 40.5(3) ?
Br1 Pd1 N1 C5 -135.8(3) ?
N2 Pd1 N1 C1 -148.6(3) ?
Br1 Pd1 N1 C1 35.0(3) yes
N1 Pd1 N2 C6 -42.1(3) ?
Br2 Pd1 N2 C6 133.3(3) ?
N1 Pd1 N2 C10 148.9(3) ?
Br2 Pd1 N2 C10 -35.7(3) yes
C5 N1 C1 C2 3.6(6) ?
Pd1 N1 C1 C2 -167.2(3) ?
N1 C1 C2 C3 0.9(7) ?
C1 C2 C3 C4 -3.6(7) ?
C2 C3 C4 C5 1.8(7) ?
C1 N1 C5 N3 176.5(4) ?
Pd1 N1 C5 N3 -12.5(5) yes
C1 N1 C5 C4 -5.4(6) ?
Pd1 N1 C5 C4 165.6(3) ?
C6 N3 C5 N1 -35.6(6) ?
C6 N3 C5 C4 146.2(4) ?
C3 C4 C5 N1 2.7(6) ?
C3 C4 C5 N3 -179.1(4) ?
C10 N2 C6 N3 -175.6(4) ?
Pd1 N2 C6 N3 15.2(5) yes
C10 N2 C6 C7 6.6(6) ?
Pd1 N2 C6 C7 -162.7(3) ?
C5 N3 C6 N2 34.0(6) ?
C5 N3 C6 C7 -148.0(4) ?
N2 C6 C7 C8 -3.0(6) ?
N3 C6 C7 C8 179.2(4) ?
C6 C7 C8 C9 -2.1(6) ?
C7 C8 C9 C10 3.2(7) ?
C6 N2 C10 C9 -5.4(6) ?
Pd1 N2 C10 C9 163.8(3) ?
C8 C9 C10 N2 0.5(7) ?
